data_7013222
loop_
_publ_author_name
'Funston, Alison M.'
'Ghiggino, Kenneth P.'
'Grannas, Martin J.'
'David McFadyen, W.'
'Tregloan, Peter A.'

_publ_section_title
;
 Synthesis, structural studies and photochemistry of cobalt(iii)
 complexes of anthracenylcyclam macrocyclesElectronic supplementary
 information (ESI) available: Selected bond lengths and angles and
 ORTEP diagrams for compound 8 and complexes [Co(3)Cl2]Cl&#xFFFD;4H2O,
 [Co(12)Cl2] and [Co(2)Cl2]Cl&#xFFFD;0.5CH3OH. See
 http://www.rsc.org/suppdata/dt/b3/b305773a/
;
_journal_issue 19
_journal_name_full 'Dalton Transactions'
_journal_page_first 3704
_journal_paper_doi 10.1039/b305773a
_journal_year 2003
_chemical_formula_moiety C29H36N4
_chemical_formula_sum 'C29 H36 N4'
_chemical_formula_weight 440.62
_chemical_melting_point 219(2)
_chemical_name_common bis(aminal)
_chemical_name_systematic
;
?
;
_space_group_IT_number 2
_symmetry_cell_setting triclinic
_symmetry_space_group_name_Hall '-P 1'
_symmetry_space_group_name_H-M 'P -1'
_atom_sites_solution_hydrogens geom
_atom_sites_solution_primary direct
_atom_sites_solution_secondary difmap
_audit_creation_method SHELXL-97
_cell_angle_alpha 115.186(4)
_cell_angle_beta 96.967(4)
_cell_angle_gamma 107.303(5)
_cell_formula_units_Z 2
_cell_length_a 9.9553(6)
_cell_length_b 11.6873(5)
_cell_length_c 12.1534(5)
_cell_measurement_reflns_used 25
_cell_measurement_temperature 291(2)
_cell_measurement_theta_max 26.60
_cell_measurement_theta_min 11.36
_cell_volume 1170.36(12)
_computing_cell_refinement 'CAD-4 Software'
_computing_data_collection 'CAD-4 Software (Enraf-Nonius, 1989)'
_computing_data_reduction 'PROCESS_DATA (Gable et al., 1993)'
_computing_molecular_graphics 'ORTEPIII (Farrugia, 1997)'
_computing_publication_material SHELXL
_computing_structure_refinement 'SHELXL-97 (Sheldrick, 1997)'
_computing_structure_solution 'SHELXS-97 (Sheldrick, 1990)'
_diffrn_ambient_temperature 291(2)
_diffrn_measured_fraction_theta_full 0.999
_diffrn_measured_fraction_theta_max 0.999
_diffrn_measurement_device_type 'Enraf Nonius CAD4-MachS Diffractometer'
_diffrn_measurement_method \w:2\q
_diffrn_radiation_monochromator graphite
_diffrn_radiation_source 'fine-focus sealed tube'
_diffrn_radiation_type CuK\a
_diffrn_radiation_wavelength 1.54180
_diffrn_reflns_av_R_equivalents 0.0122
_diffrn_reflns_av_sigmaI/netI 0.0198
_diffrn_reflns_limit_h_max 1
_diffrn_reflns_limit_h_min -12
_diffrn_reflns_limit_k_max 14
_diffrn_reflns_limit_k_min -14
_diffrn_reflns_limit_l_max 15
_diffrn_reflns_limit_l_min -15
_diffrn_reflns_number 5675
_diffrn_reflns_theta_full 74.96
_diffrn_reflns_theta_max 74.96
_diffrn_reflns_theta_min 4.20
_diffrn_standards_decay_% 0
_diffrn_standards_interval_time 120
_diffrn_standards_number 3
_exptl_absorpt_coefficient_mu 0.568
_exptl_absorpt_correction_T_max 0.9759
_exptl_absorpt_correction_T_min 0.8882
_exptl_absorpt_correction_type gaussian
_exptl_absorpt_process_details 'Sheldrick, 1976'
_exptl_crystal_colour colourless
_exptl_crystal_density_diffrn 1.250
_exptl_crystal_density_method 'not measured'
_exptl_crystal_description prism
_exptl_crystal_F_000 476
_exptl_crystal_size_max 0.12
_exptl_crystal_size_mid 0.11
_exptl_crystal_size_min 0.07
_refine_diff_density_max 0.120
_refine_diff_density_min -0.202
_refine_diff_density_rms 0.048
_refine_ls_extinction_method none
_refine_ls_goodness_of_fit_ref 1.052
_refine_ls_hydrogen_treatment mixed
_refine_ls_matrix_type full
_refine_ls_number_parameters 341
_refine_ls_number_reflns 4812
_refine_ls_number_restraints 0
_refine_ls_restrained_S_all 1.052
_refine_ls_R_factor_all 0.0550
_refine_ls_R_factor_gt 0.0443
_refine_ls_shift/su_max 0.000
_refine_ls_shift/su_mean 0.000
_refine_ls_structure_factor_coef Fsqd
_refine_ls_weighting_details 'calc w=1/[\s^2^(Fo^2^)+(0.0643P)^2^+0.1662P] where P=(Fo^2^+2Fc^2^)/3'
_refine_ls_weighting_scheme calc
_refine_ls_wR_factor_gt 0.1174
_refine_ls_wR_factor_ref 0.1263
_reflns_number_gt 3859
_reflns_number_total 4812
_reflns_threshold_expression >2sigma(I)
_cod_data_source_file b305773a.txt
_cod_data_source_block 8
_cod_depositor_comments
;
The following automatic conversions were performed:
'_symmetry_cell_setting' value 'Triclinic' changed to 'triclinic'
according to '/home/adriana/struct/CIF-dictionaries/cif_core.dic'
dictionary named 'cif_core.dic' version 2.4.1 from
2010-06-29.

'_exptl_absorpt_correction_type' value 'Gaussian' changed to
'gaussian' according to
'/home/adriana/struct/CIF-dictionaries/cif_core.dic' dictionary named
'cif_core.dic' version 2.4.1 from 2010-06-29.

'_geom_bond_publ_flag'
value 'Y' changed to 'y' according to
'/home/adriana/struct/CIF-dictionaries/cif_core.dic' dictionary named
'cif_core.dic' version 2.4.1 from 2010-06-29 (12
times).

'_geom_angle_publ_flag' value 'Y' changed to 'y' according to
'/home/adriana/struct/CIF-dictionaries/cif_core.dic' dictionary named
'cif_core.dic' version 2.4.1 from 2010-06-29 (12 times).

Automatic conversion script
Id: cif_fix_enum 1555 2011-01-17 13:19:09Z saulius 

The following automatic conversions were performed:

'_chemical_melting_point' value '217-221' was changed to '219(2)' -
the average value was taken and precision was estimated.

Automatic conversion script
Id: cif_fix_values 1569 2011-02-09 13:29:24Z adriana 
;
_cod_original_cell_volume 1170.35(10)
_cod_original_sg_symbol_H-M P-1
_cod_database_code 7013222

loop_
_symmetry_equiv_pos_as_xyz
'x, y, z'
'-x, -y, -z'

loop_
_atom_site_label
_atom_site_type_symbol
_atom_site_fract_x
_atom_site_fract_y
_atom_site_fract_z
_atom_site_U_iso_or_equiv
_atom_site_adp_type
_atom_site_occupancy
_atom_site_symmetry_multiplicity
_atom_site_calc_flag
_atom_site_refinement_flags
_atom_site_disorder_assembly
_atom_site_disorder_group
N1 N 0.14868(11) 0.15543(10) 0.25218(8) 0.0358(2) Uani 1 1 d . . .
N2 N 0.37463(12) 0.11152(11) 0.37719(10) 0.0430(2) Uani 1 1 d . . .
N3 N 0.38123(11) 0.33730(10) 0.50823(9) 0.0412(2) Uani 1 1 d . . .
N4 N 0.06868(11) 0.23396(11) 0.43917(9) 0.0418(2) Uani 1 1 d . . .
C1 C -0.23242(15) 0.27008(14) 0.02905(12) 0.0465(3) Uani 1 1 d . . .
C2 C -0.35643(18) 0.23591(19) 0.07334(16) 0.0628(4) Uani 1 1 d . . .
H2 H -0.3422 0.2414 0.1528 0.081(6) Uiso 1 1 calc R . .
C3 C -0.4950(2) 0.1955(2) 0.00277(19) 0.0767(5) Uani 1 1 d . . .
H3 H -0.5737 0.1733 0.0344 0.102(7) Uiso 1 1 calc R . .
C4 C -0.52149(19) 0.1868(2) -0.11777(19) 0.0729(5) Uani 1 1 d . . .
H4 H -0.6169 0.1584 -0.1656 0.094(6) Uiso 1 1 calc R . .
C5 C -0.40740(18) 0.21977(17) -0.16295(15) 0.0599(4) Uani 1 1 d . . .
H5 H -0.4254 0.2146 -0.2422 0.072(5) Uiso 1 1 calc R . .
C6 C -0.26017(15) 0.26235(14) -0.09305(13) 0.0468(3) Uani 1 1 d . . .
C7 C -0.14377(16) 0.29686(14) -0.14005(13) 0.0491(3) Uani 1 1 d . . .
H7 H -0.1623 0.2946 -0.2179 0.061(5) Uiso 1 1 calc R . .
C8 C -0.00017(16) 0.33471(13) -0.07448(13) 0.0467(3) Uani 1 1 d . . .
C9 C 0.11825(18) 0.36720(15) -0.12563(16) 0.0592(4) Uani 1 1 d . . .
H9 H 0.0992 0.3658 -0.2031 0.079(6) Uiso 1 1 calc R . .
C10 C 0.2576(2) 0.40000(18) -0.06357(18) 0.0696(5) Uani 1 1 d . . .
H10 H 0.3337 0.4211 -0.0981 0.089(6) Uiso 1 1 calc R . .
C11 C 0.28741(18) 0.40206(17) 0.05403(18) 0.0680(5) Uani 1 1 d . . .
H11 H 0.3834 0.4235 0.0958 0.080(6) Uiso 1 1 calc R . .
C12 C 0.17892(16) 0.37346(15) 0.10717(15) 0.0568(4) Uani 1 1 d . . .
H12 H 0.2020 0.3760 0.1849 0.061(5) Uiso 1 1 calc R . .
C13 C 0.02921(15) 0.33938(13) 0.04637(12) 0.0448(3) Uani 1 1 d . . .
C14 C -0.08686(15) 0.30992(13) 0.09892(12) 0.0448(3) Uani 1 1 d . . .
C15 C -0.05804(17) 0.32168(15) 0.22923(12) 0.0507(3) Uani 1 1 d . . .
H151 H -0.1177 0.3658 0.2745 0.064(5) Uiso 1 1 calc R . .
H152 H 0.0441 0.3809 0.2757 0.060(4) Uiso 1 1 calc R . .
C16 C -0.09000(14) 0.18463(14) 0.22957(12) 0.0450(3) Uani 1 1 d . . .
H16 H -0.1922 0.1258 0.1784 0.056(4) Uiso 1 1 calc R . .
C17 C 0.00365(14) 0.10923(13) 0.16651(11) 0.0423(3) Uani 1 1 d . . .
H171 H -0.0481 0.0118 0.1349 0.052(4) Uiso 1 1 calc R . .
H172 H 0.0165 0.1224 0.0943 0.051(4) Uiso 1 1 calc R . .
C18 C 0.22943(15) 0.07880(13) 0.18189(11) 0.0437(3) Uani 1 1 d . . .
H181 H 0.2350 0.0903 0.1079 0.050(4) Uiso 1 1 calc R . .
H182 H 0.1782 -0.0181 0.1530 0.050(4) Uiso 1 1 calc R . .
C19 C 0.38130(15) 0.12866(15) 0.26459(13) 0.0472(3) Uani 1 1 d . . .
H191 H 0.4343 0.0773 0.2170 0.062(5) Uiso 1 1 calc R . .
H192 H 0.4337 0.2248 0.2909 0.052(4) Uiso 1 1 calc R . .
C20 C 0.52318(16) 0.14881(16) 0.45290(15) 0.0548(4) Uani 1 1 d . . .
H201 H 0.5725 0.0991 0.3981 0.072(5) Uiso 1 1 calc R . .
H202 H 0.5154 0.1211 0.5174 0.068(5) Uiso 1 1 calc R . .
C21 C 0.61506(16) 0.30168(17) 0.51660(16) 0.0601(4) Uani 1 1 d . . .
H211 H 0.7047 0.3234 0.5764 0.079(5) Uiso 1 1 calc R . .
H212 H 0.6419 0.3259 0.4530 0.064(5) Uiso 1 1 calc R . .
C22 C 0.53186(15) 0.38536(15) 0.58586(14) 0.0537(4) Uani 1 1 d . . .
H221 H 0.5285 0.3801 0.6631 0.067(5) Uiso 1 1 calc R . .
H222 H 0.5842 0.4807 0.6097 0.059(4) Uiso 1 1 calc R . .
C23 C 0.30501(16) 0.41780(14) 0.58000(12) 0.0494(3) Uani 1 1 d . . .
H231 H 0.3635 0.5149 0.6156 0.053(4) Uiso 1 1 calc R . .
H232 H 0.2896 0.3996 0.6492 0.060(4) Uiso 1 1 calc R . .
C24 C 0.15988(15) 0.37964(13) 0.49275(12) 0.0476(3) Uani 1 1 d . . .
H241 H 0.1090 0.4344 0.5393 0.054(4) Uiso 1 1 calc R . .
H242 H 0.1762 0.3995 0.4245 0.055(4) Uiso 1 1 calc R . .
C25 C -0.07895(14) 0.19682(15) 0.36236(12) 0.0483(3) Uani 1 1 d . . .
H251 H -0.1162 0.2651 0.4095 0.060(4) Uiso 1 1 calc R . .
H252 H -0.1429 0.1097 0.3517 0.055(4) Uiso 1 1 calc R . .
C26 C 0.13884(13) 0.14321(12) 0.36817(10) 0.0366(3) Uani 1 1 d . . .
C27 C 0.29681(13) 0.18806(12) 0.45502(11) 0.0383(3) Uani 1 1 d . . .
C28 C 0.04825(15) -0.00526(14) 0.33574(13) 0.0480(3) Uani 1 1 d G . .
H281 H 0.1040 -0.0608 0.3063 0.054(6) Uiso 0.88(3) 1 calc PR . .
H282 H -0.0414 -0.0416 0.2705 0.050(6) Uiso 0.88(3) 1 calc PR . .
H283 H 0.0258 -0.0058 0.4102 0.058(6) Uiso 0.88(3) 1 calc PR . .
H284 H -0.0450 -0.0113 0.3517 0.08(5) Uiso 0.12(3) 1 calc PR . .
H285 H 0.1003 -0.0305 0.3875 0.02(3) Uiso 0.12(3) 1 calc PR . .
H286 H 0.0331 -0.0663 0.2478 0.04(4) Uiso 0.12(3) 1 calc PR . .
C29 C 0.27815(16) 0.14965(15) 0.56094(13) 0.0504(3) Uani 1 1 d . . .
H291 H 0.1964 0.1664 0.5889 0.064(5) Uiso 1 1 calc R . .
H292 H 0.3659 0.2045 0.6311 0.066(5) Uiso 1 1 calc R . .
H293 H 0.2607 0.0543 0.5286 0.066(5) Uiso 1 1 calc R . .

loop_
_atom_site_aniso_label
_atom_site_aniso_U_11
_atom_site_aniso_U_22
_atom_site_aniso_U_33
_atom_site_aniso_U_23
_atom_site_aniso_U_13
_atom_site_aniso_U_12
N1 0.0405(5) 0.0373(5) 0.0284(5) 0.0150(4) 0.0099(4) 0.0150(4)
N2 0.0423(6) 0.0443(6) 0.0469(6) 0.0256(5) 0.0119(5) 0.0178(5)
N3 0.0392(5) 0.0366(5) 0.0383(5) 0.0166(4) 0.0031(4) 0.0082(4)
N4 0.0403(6) 0.0486(6) 0.0332(5) 0.0174(4) 0.0118(4) 0.0165(5)
C1 0.0516(8) 0.0499(7) 0.0441(7) 0.0223(6) 0.0129(6) 0.0288(6)
C2 0.0611(9) 0.0897(12) 0.0624(9) 0.0454(9) 0.0265(8) 0.0450(9)
C3 0.0561(10) 0.1112(16) 0.0920(13) 0.0638(12) 0.0310(9) 0.0446(10)
C4 0.0514(9) 0.0932(13) 0.0817(12) 0.0469(11) 0.0094(8) 0.0352(9)
C5 0.0599(9) 0.0679(10) 0.0562(9) 0.0321(8) 0.0055(7) 0.0319(8)
C6 0.0535(8) 0.0450(7) 0.0450(7) 0.0212(6) 0.0085(6) 0.0264(6)
C7 0.0627(9) 0.0467(7) 0.0425(7) 0.0231(6) 0.0122(6) 0.0261(6)
C8 0.0552(8) 0.0354(6) 0.0475(7) 0.0178(5) 0.0134(6) 0.0192(6)
C9 0.0673(10) 0.0477(8) 0.0627(9) 0.0273(7) 0.0249(8) 0.0194(7)
C10 0.0608(10) 0.0578(9) 0.0818(12) 0.0289(9) 0.0293(9) 0.0167(8)
C11 0.0472(9) 0.0584(9) 0.0769(11) 0.0201(8) 0.0089(8) 0.0160(7)
C12 0.0503(8) 0.0499(8) 0.0556(8) 0.0171(7) 0.0039(7) 0.0179(6)
C13 0.0490(7) 0.0347(6) 0.0440(7) 0.0136(5) 0.0074(6) 0.0183(5)
C14 0.0531(8) 0.0421(7) 0.0378(6) 0.0152(5) 0.0082(6) 0.0250(6)
C15 0.0593(9) 0.0523(8) 0.0378(6) 0.0163(6) 0.0092(6) 0.0288(7)
C16 0.0404(7) 0.0506(7) 0.0366(6) 0.0170(6) 0.0050(5) 0.0169(6)
C17 0.0478(7) 0.0409(6) 0.0305(6) 0.0133(5) 0.0055(5) 0.0159(5)
C18 0.0525(7) 0.0444(7) 0.0360(6) 0.0178(5) 0.0174(5) 0.0220(6)
C19 0.0488(7) 0.0519(8) 0.0488(7) 0.0264(6) 0.0215(6) 0.0239(6)
C20 0.0471(8) 0.0604(9) 0.0663(9) 0.0375(8) 0.0123(7) 0.0246(7)
C21 0.0387(7) 0.0660(10) 0.0741(10) 0.0400(8) 0.0039(7) 0.0143(7)
C22 0.0441(7) 0.0492(8) 0.0520(8) 0.0245(6) -0.0035(6) 0.0048(6)
C23 0.0569(8) 0.0414(7) 0.0350(6) 0.0115(5) 0.0034(6) 0.0149(6)
C24 0.0539(8) 0.0429(7) 0.0361(6) 0.0101(5) 0.0082(6) 0.0218(6)
C25 0.0402(7) 0.0607(8) 0.0447(7) 0.0251(6) 0.0146(6) 0.0203(6)
C26 0.0393(6) 0.0367(6) 0.0308(5) 0.0165(5) 0.0100(5) 0.0111(5)
C27 0.0396(6) 0.0374(6) 0.0363(6) 0.0203(5) 0.0080(5) 0.0104(5)
C28 0.0472(7) 0.0432(7) 0.0451(7) 0.0236(6) 0.0084(6) 0.0057(6)
C29 0.0515(8) 0.0553(8) 0.0449(7) 0.0320(6) 0.0081(6) 0.0125(6)

loop_
_atom_type_symbol
_atom_type_description
_atom_type_scat_dispersion_real
_atom_type_scat_dispersion_imag
_atom_type_scat_source
C C 0.0181 0.0091 'International Tables Vol C Tables 4.2.6.8 and 6.1.1.4'
H H 0.0000 0.0000 'International Tables Vol C Tables 4.2.6.8 and 6.1.1.4'
N N 0.0311 0.0180 'International Tables Vol C Tables 4.2.6.8 and 6.1.1.4'

loop_
_geom_angle_atom_site_label_1
_geom_angle_atom_site_label_2
_geom_angle_atom_site_label_3
_geom_angle
_geom_angle_site_symmetry_1
_geom_angle_site_symmetry_3
_geom_angle_publ_flag
C18 N1 C17 108.67(9) . . y
C18 N1 C26 111.93(9) . . y
C17 N1 C26 112.37(9) . . y
C19 N2 C27 112.67(9) . . y
C19 N2 C20 110.45(11) . . y
C27 N2 C20 111.31(10) . . y
C23 N3 C22 110.22(10) . . y
C23 N3 C27 111.50(10) . . y
C22 N3 C27 113.31(10) . . y
C24 N4 C25 111.95(11) . . y
C24 N4 C26 113.01(10) . . y
C25 N4 C26 111.40(9) . . y
C14 C1 C2 123.28(13) . . ?
C14 C1 C6 119.82(13) . . ?
C2 C1 C6 116.90(13) . . ?
C3 C2 C1 121.77(15) . . ?
C3 C2 H2 119.1 . . ?
C1 C2 H2 119.1 . . ?
C2 C3 C4 120.97(17) . . ?
C2 C3 H3 119.5 . . ?
C4 C3 H3 119.5 . . ?
C5 C4 C3 119.39(15) . . ?
C5 C4 H4 120.3 . . ?
C3 C4 H4 120.3 . . ?
C4 C5 C6 121.90(15) . . ?
C4 C5 H5 119.0 . . ?
C6 C5 H5 119.0 . . ?
C7 C6 C5 121.40(13) . . ?
C7 C6 C1 119.54(12) . . ?
C5 C6 C1 119.06(13) . . ?
C6 C7 C8 121.94(13) . . ?
C6 C7 H7 119.0 . . ?
C8 C7 H7 119.0 . . ?
C7 C8 C9 121.19(13) . . ?
C7 C8 C13 119.25(13) . . ?
C9 C8 C13 119.56(13) . . ?
C10 C9 C8 121.20(16) . . ?
C10 C9 H9 119.4 . . ?
C8 C9 H9 119.4 . . ?
C9 C10 C11 119.74(16) . . ?
C9 C10 H10 120.1 . . ?
C11 C10 H10 120.1 . . ?
C12 C11 C10 121.26(16) . . ?
C12 C11 H11 119.4 . . ?
C10 C11 H11 119.4 . . ?
C11 C12 C13 121.48(16) . . ?
C11 C12 H12 119.3 . . ?
C13 C12 H12 119.3 . . ?
C14 C13 C12 123.27(13) . . ?
C14 C13 C8 120.00(12) . . ?
C12 C13 C8 116.73(13) . . ?
C13 C14 C1 119.38(12) . . ?
C13 C14 C15 121.12(12) . . ?
C1 C14 C15 119.50(13) . . ?
C14 C15 C16 115.01(11) . . ?
C14 C15 H151 108.5 . . ?
C16 C15 H151 108.5 . . ?
C14 C15 H152 108.5 . . ?
C16 C15 H152 108.5 . . ?
H151 C15 H152 107.5 . . ?
C17 C16 C15 113.14(11) . . ?
C17 C16 C25 109.63(10) . . ?
C15 C16 C25 114.09(11) . . ?
C17 C16 H16 106.5 . . ?
C15 C16 H16 106.5 . . ?
C25 C16 H16 106.5 . . ?
N1 C17 C16 113.30(9) . . ?
N1 C17 H171 108.9 . . ?
C16 C17 H171 108.9 . . ?
N1 C17 H172 108.9 . . ?
C16 C17 H172 108.9 . . ?
H171 C17 H172 107.7 . . ?
N1 C18 C19 110.15(10) . . ?
N1 C18 H181 109.6 . . ?
C19 C18 H181 109.6 . . ?
N1 C18 H182 109.6 . . ?
C19 C18 H182 109.6 . . ?
H181 C18 H182 108.1 . . ?
N2 C19 C18 110.27(10) . . ?
N2 C19 H191 109.6 . . ?
C18 C19 H191 109.6 . . ?
N2 C19 H192 109.6 . . ?
C18 C19 H192 109.6 . . ?
H191 C19 H192 108.1 . . ?
N2 C20 C21 112.48(11) . . ?
N2 C20 H201 109.1 . . ?
C21 C20 H201 109.1 . . ?
N2 C20 H202 109.1 . . ?
C21 C20 H202 109.1 . . ?
H201 C20 H202 107.8 . . ?
C22 C21 C20 111.32(12) . . ?
C22 C21 H211 109.4 . . ?
C20 C21 H211 109.4 . . ?
C22 C21 H212 109.4 . . ?
C20 C21 H212 109.4 . . ?
H211 C21 H212 108.0 . . ?
N3 C22 C21 112.37(12) . . ?
N3 C22 H221 109.1 . . ?
C21 C22 H221 109.1 . . ?
N3 C22 H222 109.1 . . ?
C21 C22 H222 109.1 . . ?
H221 C22 H222 107.9 . . ?
N3 C23 C24 108.75(10) . . ?
N3 C23 H231 109.9 . . ?
C24 C23 H231 109.9 . . ?
N3 C23 H232 109.9 . . ?
C24 C23 H232 109.9 . . ?
H231 C23 H232 108.3 . . ?
N4 C24 C23 110.99(11) . . ?
N4 C24 H241 109.4 . . ?
C23 C24 H241 109.4 . . ?
N4 C24 H242 109.4 . . ?
C23 C24 H242 109.4 . . ?
H241 C24 H242 108.0 . . ?
N4 C25 C16 116.07(10) . . ?
N4 C25 H251 108.3 . . ?
C16 C25 H251 108.3 . . ?
N4 C25 H252 108.3 . . ?
C16 C25 H252 108.3 . . ?
H251 C25 H252 107.4 . . ?
N4 C26 N1 108.11(9) . . ?
N4 C26 C28 109.30(10) . . ?
N1 C26 C28 111.95(9) . . ?
N4 C26 C27 109.15(9) . . ?
N1 C26 C27 110.78(9) . . ?
C28 C26 C27 107.50(10) . . ?
N2 C27 N3 109.11(10) . . ?
N2 C27 C29 108.95(10) . . ?
N3 C27 C29 111.64(10) . . ?
N2 C27 C26 108.63(9) . . ?
N3 C27 C26 110.27(9) . . ?
C29 C27 C26 108.18(10) . . ?
C26 C28 H281 109.5 . . ?
C26 C28 H282 109.5 . . ?
H281 C28 H282 109.5 . . ?
C26 C28 H283 109.5 . . ?
H281 C28 H283 109.5 . . ?
H282 C28 H283 109.5 . . ?
C26 C28 H284 109.5 . . ?
H281 C28 H284 141.1 . . ?
H282 C28 H284 56.3 . . ?
H283 C28 H284 56.3 . . ?
C26 C28 H285 109.5 . . ?
H281 C28 H285 56.3 . . ?
H282 C28 H285 141.1 . . ?
H283 C28 H285 56.3 . . ?
H284 C28 H285 109.5 . . ?
C26 C28 H286 109.5 . . ?
H281 C28 H286 56.3 . . ?
H282 C28 H286 56.3 . . ?
H283 C28 H286 141.1 . . ?
H284 C28 H286 109.5 . . ?
H285 C28 H286 109.5 . . ?
C27 C29 H291 109.5 . . ?
C27 C29 H292 109.5 . . ?
H291 C29 H292 109.5 . . ?
C27 C29 H293 109.5 . . ?
H291 C29 H293 109.5 . . ?
H292 C29 H293 109.5 . . ?

loop_
_geom_bond_atom_site_label_1
_geom_bond_atom_site_label_2
_geom_bond_distance
_geom_bond_site_symmetry_2
_geom_bond_publ_flag
N1 C18 1.4566(15) . y
N1 C17 1.4674(15) . y
N1 C26 1.4879(14) . y
N2 C19 1.4712(16) . y
N2 C27 1.4713(16) . y
N2 C20 1.4727(16) . y
N3 C23 1.4521(17) . y
N3 C22 1.4694(16) . y
N3 C27 1.4843(15) . y
N4 C24 1.4632(17) . y
N4 C25 1.4705(16) . y
N4 C26 1.4715(16) . y
C1 C14 1.4148(18) . ?
C1 C2 1.423(2) . ?
C1 C6 1.4346(18) . ?
C2 C3 1.358(2) . ?
C2 H2 0.9300 . ?
C3 C4 1.410(3) . ?
C3 H3 0.9300 . ?
C4 C5 1.346(2) . ?
C4 H4 0.9300 . ?
C5 C6 1.4220(19) . ?
C5 H5 0.9300 . ?
C6 C7 1.382(2) . ?
C7 C8 1.3862(19) . ?
C7 H7 0.9300 . ?
C8 C9 1.426(2) . ?
C8 C13 1.4366(19) . ?
C9 C10 1.351(2) . ?
C9 H9 0.9300 . ?
C10 C11 1.412(3) . ?
C10 H10 0.9300 . ?
C11 C12 1.354(2) . ?
C11 H11 0.9300 . ?
C12 C13 1.4335(19) . ?
C12 H12 0.9300 . ?
C13 C14 1.411(2) . ?
C14 C15 1.5134(18) . ?
C15 C16 1.539(2) . ?
C15 H151 0.9700 . ?
C15 H152 0.9700 . ?
C16 C17 1.5232(18) . ?
C16 C25 1.5456(17) . ?
C16 H16 0.9800 . ?
C17 H171 0.9700 . ?
C17 H172 0.9700 . ?
C18 C19 1.4981(18) . ?
C18 H181 0.9700 . ?
C18 H182 0.9700 . ?
C19 H191 0.9700 . ?
C19 H192 0.9700 . ?
C20 C21 1.519(2) . ?
C20 H201 0.9700 . ?
C20 H202 0.9700 . ?
C21 C22 1.517(2) . ?
C21 H211 0.9700 . ?
C21 H212 0.9700 . ?
C22 H221 0.9700 . ?
C22 H222 0.9700 . ?
C23 C24 1.5012(18) . ?
C23 H231 0.9700 . ?
C23 H232 0.9700 . ?
C24 H241 0.9700 . ?
C24 H242 0.9700 . ?
C25 H251 0.9700 . ?
C25 H252 0.9700 . ?
C26 C28 1.5429(17) . ?
C26 C27 1.5805(16) . ?
C27 C29 1.5470(16) . ?
C28 H281 0.9600 . ?
C28 H282 0.9600 . ?
C28 H283 0.9600 . ?
C28 H284 0.9600 . ?
C28 H285 0.9600 . ?
C28 H286 0.9600 . ?
C29 H291 0.9600 . ?
C29 H292 0.9600 . ?
C29 H293 0.9600 . ?

loop_
_geom_torsion_atom_site_label_1
_geom_torsion_atom_site_label_2
_geom_torsion_atom_site_label_3
_geom_torsion_atom_site_label_4
_geom_torsion
_geom_torsion_site_symmetry_1
_geom_torsion_site_symmetry_2
_geom_torsion_site_symmetry_3
_geom_torsion_site_symmetry_4
_geom_torsion_publ_flag
C14 C1 C2 C3 -178.72(16) . . . . ?
C6 C1 C2 C3 1.1(2) . . . . ?
C1 C2 C3 C4 -0.4(3) . . . . ?
C2 C3 C4 C5 -0.4(3) . . . . ?
C3 C4 C5 C6 0.6(3) . . . . ?
C4 C5 C6 C7 -179.58(16) . . . . ?
C4 C5 C6 C1 0.1(2) . . . . ?
C14 C1 C6 C7 -1.40(19) . . . . ?
C2 C1 C6 C7 178.77(13) . . . . ?
C14 C1 C6 C5 178.89(12) . . . . ?
C2 C1 C6 C5 -0.9(2) . . . . ?
C5 C6 C7 C8 -178.11(13) . . . . ?
C1 C6 C7 C8 2.2(2) . . . . ?
C6 C7 C8 C9 178.66(13) . . . . ?
C6 C7 C8 C13 -0.49(19) . . . . ?
C7 C8 C9 C10 -177.95(14) . . . . ?
C13 C8 C9 C10 1.2(2) . . . . ?
C8 C9 C10 C11 0.1(2) . . . . ?
C9 C10 C11 C12 -0.9(3) . . . . ?
C10 C11 C12 C13 0.2(2) . . . . ?
C11 C12 C13 C14 -179.53(14) . . . . ?
C11 C12 C13 C8 1.1(2) . . . . ?
C7 C8 C13 C14 -2.02(18) . . . . ?
C9 C8 C13 C14 178.81(12) . . . . ?
C7 C8 C13 C12 177.40(12) . . . . ?
C9 C8 C13 C12 -1.77(18) . . . . ?
C12 C13 C14 C1 -176.62(12) . . . . ?
C8 C13 C14 C1 2.75(18) . . . . ?
C12 C13 C14 C15 4.03(19) . . . . ?
C8 C13 C14 C15 -176.59(11) . . . . ?
C2 C1 C14 C13 178.76(14) . . . . ?
C6 C1 C14 C13 -1.06(19) . . . . ?
C2 C1 C14 C15 -1.9(2) . . . . ?
C6 C1 C14 C15 178.29(11) . . . . ?
C13 C14 C15 C16 -101.13(15) . . . . ?
C1 C14 C15 C16 79.53(16) . . . . ?
C14 C15 C16 C17 61.14(15) . . . . ?
C14 C15 C16 C25 -172.60(11) . . . . ?
C18 N1 C17 C16 -178.97(10) . . . . ?
C26 N1 C17 C16 56.60(13) . . . . ?
C15 C16 C17 N1 84.46(13) . . . . ?
C25 C16 C17 N1 -44.14(14) . . . . ?
C17 N1 C18 C19 176.96(10) . . . . ?
C26 N1 C18 C19 -58.35(13) . . . . ?
C27 N2 C19 C18 -59.88(14) . . . . ?
C20 N2 C19 C18 174.95(10) . . . . ?
N1 C18 C19 N2 59.42(14) . . . . ?
C19 N2 C20 C21 69.18(16) . . . . ?
C27 N2 C20 C21 -56.76(15) . . . . ?
N2 C20 C21 C22 49.27(17) . . . . ?
C23 N3 C22 C21 178.25(12) . . . . ?
C27 N3 C22 C21 52.52(15) . . . . ?
C20 C21 C22 N3 -46.77(17) . . . . ?
C22 N3 C23 C24 172.13(11) . . . . ?
C27 N3 C23 C24 -61.12(14) . . . . ?
C25 N4 C24 C23 174.93(10) . . . . ?
C26 N4 C24 C23 -58.31(14) . . . . ?
N3 C23 C24 N4 60.43(14) . . . . ?
C24 N4 C25 C16 75.63(14) . . . . ?
C26 N4 C25 C16 -52.01(15) . . . . ?
C17 C16 C25 N4 42.80(16) . . . . ?
C15 C16 C25 N4 -85.27(15) . . . . ?
C24 N4 C26 N1 -67.78(12) . . . . ?
C25 N4 C26 N1 59.27(12) . . . . ?
C24 N4 C26 C28 170.12(10) . . . . ?
C25 N4 C26 C28 -62.82(12) . . . . ?
C24 N4 C26 C27 52.80(12) . . . . ?
C25 N4 C26 C27 179.86(9) . . . . ?
C18 N1 C26 N4 174.58(9) . . . . ?
C17 N1 C26 N4 -62.81(12) . . . . ?
C18 N1 C26 C28 -64.97(13) . . . . ?
C17 N1 C26 C28 57.64(13) . . . . ?
C18 N1 C26 C27 55.02(12) . . . . ?
C17 N1 C26 C27 177.63(9) . . . . ?
C19 N2 C27 N3 -64.95(12) . . . . ?
C20 N2 C27 N3 59.75(12) . . . . ?
C19 N2 C27 C29 172.94(10) . . . . ?
C20 N2 C27 C29 -62.36(13) . . . . ?
C19 N2 C27 C26 55.30(13) . . . . ?
C20 N2 C27 C26 180.00(10) . . . . ?
C23 N3 C27 N2 176.63(9) . . . . ?
C22 N3 C27 N2 -58.32(13) . . . . ?
C23 N3 C27 C29 -62.89(13) . . . . ?
C22 N3 C27 C29 62.15(14) . . . . ?
C23 N3 C27 C26 57.40(12) . . . . ?
C22 N3 C27 C26 -177.56(10) . . . . ?
N4 C26 C27 N2 -171.18(9) . . . . ?
N1 C26 C27 N2 -52.25(12) . . . . ?
C28 C26 C27 N2 70.37(12) . . . . ?
N4 C26 C27 N3 -51.65(12) . . . . ?
N1 C26 C27 N3 67.28(12) . . . . ?
C28 C26 C27 N3 -170.10(10) . . . . ?
N4 C26 C27 C29 70.70(12) . . . . ?
N1 C26 C27 C29 -170.37(10) . . . . ?
C28 C26 C27 C29 -47.75(13) . . . . ?
